data_9013937
loop_
_publ_author_name
'Synecek, V.'
'Hybler, J.'

_publ_section_title
;The crystal structures of krupkaite, CuPbBi3S6, and of gladite, CuPbBi5S9,
 and the classification of superstructures in the bismuthinite-aikinite group,
;
_journal_name_full 'Neues Jahrbuch fur Mineralogie, Monatshefte'
_journal_page_first 541
_journal_page_last 560
_journal_volume 1974
_journal_year 1974
_chemical_compound_source 'Krupka, Ore Mountains, NW-Bohemia'
_chemical_formula_sum 'Bi3 Cu Pb S6'
_chemical_name_mineral Krupkaite
_symmetry_space_group_name_H-M 'P b 21 m'
_cell_angle_alpha 90
_cell_angle_beta 90
_cell_angle_gamma 90
_cell_length_a 11.15
_cell_length_b 11.51
_cell_length_c 4.01
_cell_formula_units_Z 2
_cell_volume 514.629
_database_code_amcsd 0014750
_exptl_crystal_density_diffrn 7.035
_cod_original_formula_sum 'Cu Bi3 Pb S6'
_cod_database_code 9013937

loop_
_space_group_symop_operation_xyz
x,y,z
1/2-x,1/2+y,z
x,y,1/2-z
1/2-x,1/2+y,1/2-z

loop_
_atom_site_label
_atom_site_fract_x
_atom_site_fract_y
_atom_site_fract_z
Cu 0.19400 0.24900 0.25000
Bi(A1) 0.66900 0.03300 0.25000
Bi(A2) 0.18400 0.49100 0.75000
Bi(B1) 0.95800 0.16200 0.75000
Pb(B2) 0.49800 0.33600 0.25000
S(1,1) 0.62400 0.45100 0.75000
S(1,2) 0.10600 0.05900 0.25000
S(2.1) 0.60600 0.10800 0.75000
S(2,2) 0.04600 0.39400 0.25000
S(3,1) 0.78400 0.22700 0.25000
S(3,2) 0.31400 0.29900 0.75000

loop_
_cod_related_entry_id
_cod_related_entry_database
_cod_related_entry_code
1 AMCSD 0014750
